data_1503214
loop_
_publ_author_name
'Linder, Thomas'
'Badiola, Eider'
'Baumgartner, Thomas'
'Sutherland, Todd C.'

_publ_section_title
;
 Synthesis of \p-extended thiadiazole (oxides) and their electronic
 properties.
;
_journal_issue 20
_journal_name_full 'Organic letters'
_journal_page_first 4520
_journal_page_last 4523
_journal_paper_doi 10.1021/ol1018213
_journal_volume 12
_journal_year 2010
_chemical_compound_source 'synthesis as described'
_chemical_formula_moiety 'C16 H8 N2 S1'
_chemical_formula_sum 'C16 H8 N2 S'
_chemical_formula_weight 260.31
_chemical_name_common pyrS
_chemical_name_systematic
;
 ?
;
_space_group_IT_number 14
_symmetry_cell_setting monoclinic
_symmetry_space_group_name_Hall '-P 2ybc'
_symmetry_space_group_name_H-M 'P 1 21/c 1'
_atom_sites_solution_hydrogens geom
_atom_sites_solution_primary direct
_atom_sites_solution_secondary difmap
_audit_creation_date 2010-04-18T12:06:47-00:00
_audit_creation_method 'WinGX routine CIF_UPDATE'
_cell_angle_alpha 90.0000
_cell_angle_beta 95.8010(15)
_cell_angle_gamma 90.0000
_cell_formula_units_Z 8
_cell_length_a 17.18410(90)
_cell_length_b 3.85240(20)
_cell_length_c 34.39190(170)
_cell_measurement_reflns_used 4804
_cell_measurement_temperature 173(2)
_cell_measurement_theta_max 27.485
_cell_measurement_theta_min 0.998
_cell_volume 2265.1(2)
_computing_cell_refinement 'HKL Scalepack (Otwinowski & Minor 1997)'
_computing_data_collection 'Collect (Bruker AXS BV, 1997-2004)'
_computing_data_reduction 'HKL Denzo and Scalepack (Otwinowski & Minor 1997)'
_computing_structure_refinement 'SHELXL-97 (Sheldrick, 2008)'
_diffrn_ambient_temperature 173(2)
_diffrn_detector_area_resol_mean 9
_diffrn_measured_fraction_theta_full 0.97
_diffrn_measured_fraction_theta_max 0.97
_diffrn_measurement_device '95mm CCD camera on \k-goniostat'
_diffrn_measurement_device_type KappaCCD
_diffrn_measurement_method CCD
_diffrn_orient_matrix_type 'by Bruker AXS Collect from scalepack cell'
_diffrn_orient_matrix_UB_11 -0.0056688
_diffrn_orient_matrix_UB_12 0.2576414
_diffrn_orient_matrix_UB_13 -0.002438
_diffrn_orient_matrix_UB_21 -0.0362956
_diffrn_orient_matrix_UB_22 -0.0005508
_diffrn_orient_matrix_UB_23 0.0209687
_diffrn_orient_matrix_UB_31 0.0455183
_diffrn_orient_matrix_UB_32 0.0316473
_diffrn_orient_matrix_UB_33 0.0202125
_diffrn_radiation_monochromator graphite
_diffrn_radiation_type MoK\a
_diffrn_radiation_wavelength 0.7107
_diffrn_reflns_av_R_equivalents 0.0576
_diffrn_reflns_av_unetI/netI 0.052
_diffrn_reflns_limit_h_max 21
_diffrn_reflns_limit_h_min -22
_diffrn_reflns_limit_k_max 4
_diffrn_reflns_limit_k_min -5
_diffrn_reflns_limit_l_max 44
_diffrn_reflns_limit_l_min -44
_diffrn_reflns_number 8654
_diffrn_reflns_theta_full 27.55
_diffrn_reflns_theta_max 27.55
_diffrn_reflns_theta_min 1.19
_exptl_absorpt_coefficient_mu 0.269
_exptl_absorpt_correction_T_max 0.9946
_exptl_absorpt_correction_T_min 0.9634
_exptl_absorpt_correction_type multi-scan
_exptl_absorpt_process_details 'SORTAV: (Blessing, 1997)'
_exptl_crystal_colour colourless
_exptl_crystal_density_diffrn 1.527
_exptl_crystal_density_method 'not measured'
_exptl_crystal_description needle
_exptl_crystal_F_000 1072
_exptl_crystal_size_max 0.14
_exptl_crystal_size_mid 0.02
_exptl_crystal_size_min 0.02
_refine_diff_density_max 0.437
_refine_diff_density_min -0.686
_refine_diff_density_rms 0.125
_refine_ls_extinction_method none
_refine_ls_goodness_of_fit_ref 1.224
_refine_ls_hydrogen_treatment constr
_refine_ls_matrix_type full
_refine_ls_number_parameters 343
_refine_ls_number_reflns 5013
_refine_ls_number_restraints 0
_refine_ls_restrained_S_all 1.224
_refine_ls_R_factor_all 0.1201
_refine_ls_R_factor_gt 0.0986
_refine_ls_shift/su_max 0.008
_refine_ls_shift/su_mean 0.002
_refine_ls_structure_factor_coef Fsqd
_refine_ls_weighting_details 'calc w=1/[\s^2^(Fo^2^)+(0.1059P)^2^+7.7417P] where P=(Fo^2^+2Fc^2^)/3'
_refine_ls_weighting_scheme calc
_refine_ls_wR_factor_gt 0.2663
_refine_ls_wR_factor_ref 0.2817
_reflns_number_gt 4003
_reflns_number_total 5013
_reflns_threshold_expression >2\s(I)
_cod_data_source_file ol1018213_si_002.cif
_cod_data_source_block PyrS
_cod_original_cell_volume 2265.085(201)
_cod_original_sg_symbol_Hall '-P2 ybc'
_cod_original_sg_symbol_H-M P21/c
_cod_original_formula_sum 'C16 H8 N2 S1'
_cod_database_code 1503214

loop_
_symmetry_equiv_pos_as_xyz
'x, y, z'
'-x, y+1/2, -z+1/2'
'-x, -y, -z'
'x, -y-1/2, z-1/2'

loop_
_atom_site_label
_atom_site_type_symbol
_atom_site_fract_x
_atom_site_fract_y
_atom_site_fract_z
_atom_site_U_iso_or_equiv
_atom_site_adp_type
_atom_site_occupancy
_atom_site_symmetry_multiplicity
_atom_site_calc_flag
_atom_site_refinement_flags
C1 C 0.4104(3) 1.0923(12) 0.43721(12) 0.0275(10) Uani 1 1 d .
C2 C 0.3467(3) 0.9199(13) 0.41443(12) 0.0264(9) Uani 1 1 d .
C3 C 0.3528(3) 0.8193(12) 0.37408(13) 0.0262(9) Uani 1 1 d .
C4 C 0.2927(3) 0.6560(13) 0.35132(14) 0.0317(10) Uani 1 1 d .
H4 H 0.2467 0.6019 0.3621 0.038 Uiso 1 1 calc R
C5 C 0.3002(3) 0.5710(14) 0.31240(15) 0.0360(11) Uani 1 1 d .
H5 H 0.2589 0.4666 0.2972 0.043 Uiso 1 1 calc R
C6 C 0.3687(3) 0.6423(13) 0.29679(13) 0.0334(11) Uani 1 1 d .
H6 H 0.3737 0.5794 0.2711 0.04 Uiso 1 1 calc R
C7 C 0.4317(3) 0.8082(13) 0.31867(12) 0.0282(10) Uani 1 1 d .
C8 C 0.5032(3) 0.8877(13) 0.30245(13) 0.0321(11) Uani 1 1 d .
H8 H 0.5086 0.826 0.2767 0.038 Uiso 1 1 calc R
C9 C 0.5625(3) 1.0491(13) 0.32347(14) 0.0312(10) Uani 1 1 d .
H9 H 0.608 1.0985 0.312 0.037 Uiso 1 1 calc R
C10 C 0.5572(3) 1.1477(12) 0.36372(13) 0.0273(10) Uani 1 1 d .
C11 C 0.6191(3) 1.3141(13) 0.38591(14) 0.0313(10) Uani 1 1 d .
H11 H 0.6647 1.3666 0.3746 0.038 Uiso 1 1 calc R
C12 C 0.6131(3) 1.4011(13) 0.42453(14) 0.0329(11) Uani 1 1 d .
H12 H 0.655 1.5088 0.439 0.039 Uiso 1 1 calc R
C13 C 0.5459(3) 1.3303(13) 0.44188(13) 0.0306(10) Uani 1 1 d .
H13 H 0.5427 1.3898 0.4679 0.037 Uiso 1 1 calc R
C14 C 0.4829(3) 1.1700(12) 0.42047(12) 0.0264(9) Uani 1 1 d .
C15 C 0.4878(3) 1.0719(12) 0.38084(13) 0.0261(9) Uani 1 1 d .
C16 C 0.4237(3) 0.9023(11) 0.35796(12) 0.0234(9) Uani 1 1 d .
C17 C -0.1733(3) 0.6064(12) 0.34083(13) 0.0257(9) Uani 1 1 d .
C18 C -0.1289(3) 0.4404(13) 0.31343(13) 0.0288(10) Uani 1 1 d .
C19 C -0.0483(3) 0.3409(13) 0.32390(13) 0.0298(10) Uani 1 1 d .
C20 C -0.0030(3) 0.1755(14) 0.29809(15) 0.0370(12) Uani 1 1 d .
H20 H -0.0251 0.1222 0.273 0.044 Uiso 1 1 calc R
C21 C 0.0739(3) 0.0895(15) 0.30911(19) 0.0456(14) Uani 1 1 d .
H21 H 0.1041 -0.0147 0.2914 0.055 Uiso 1 1 calc R
C22 C 0.1057(3) 0.1604(14) 0.3470(2) 0.0445(14) Uani 1 1 d .
H22 H 0.1574 0.0982 0.3545 0.053 Uiso 1 1 calc R
C23 C 0.0627(3) 0.3223(13) 0.37421(15) 0.0339(11) Uani 1 1 d .
C24 C 0.0957(3) 0.4006(16) 0.41333(18) 0.0448(14) Uani 1 1 d .
H24 H 0.1477 0.3435 0.4209 0.054 Uiso 1 1 calc R
C25 C 0.0529(3) 0.5558(15) 0.43952(16) 0.0419(13) Uani 1 1 d .
H25 H 0.0761 0.6026 0.4646 0.05 Uiso 1 1 calc R
C26 C -0.0268(3) 0.6484(13) 0.42941(14) 0.0330(11) Uani 1 1 d .
C27 C -0.0732(4) 0.8027(15) 0.45620(14) 0.0426(14) Uani 1 1 d .
H27 H -0.0512 0.8463 0.4816 0.051 Uiso 1 1 calc R
C28 C -0.1490(4) 0.8893(15) 0.44601(16) 0.0427(13) Uani 1 1 d .
H28 H -0.1783 0.9872 0.4645 0.051 Uiso 1 1 calc R
C29 C -0.1834(3) 0.8334(13) 0.40824(14) 0.0331(11) Uani 1 1 d .
H29 H -0.2349 0.9007 0.4013 0.04 Uiso 1 1 calc R
C30 C -0.1405(3) 0.6760(13) 0.38060(13) 0.0290(10) Uani 1 1 d .
C31 C -0.0618(3) 0.5811(12) 0.39069(12) 0.0259(9) Uani 1 1 d .
C32 C -0.0159(3) 0.4140(12) 0.36266(14) 0.0270(9) Uani 1 1 d .
N1 N 0.3952(2) 1.1653(11) 0.47374(11) 0.0326(9) Uani 1 1 d .
N2 N 0.2844(2) 0.8674(12) 0.43393(12) 0.0337(9) Uani 1 1 d .
N3 N -0.2458(2) 0.6907(12) 0.32627(12) 0.0337(9) Uani 1 1 d .
N4 N -0.1684(3) 0.3952(12) 0.27822(12) 0.0365(10) Uani 1 1 d .
S1 S 0.30698(8) 1.0254(4) 0.47766(4) 0.0380(4) Uani 1 1 d .
S2 S -0.25497(8) 0.5577(4) 0.28104(4) 0.0406(4) Uani 1 1 d .

loop_
_atom_site_aniso_label
_atom_site_aniso_U_11
_atom_site_aniso_U_22
_atom_site_aniso_U_33
_atom_site_aniso_U_23
_atom_site_aniso_U_13
_atom_site_aniso_U_12
C1 0.037(2) 0.025(2) 0.021(2) 0.0028(17) 0.0036(17) 0.007(2)
C2 0.029(2) 0.028(2) 0.023(2) 0.0028(17) 0.0041(16) 0.0043(19)
C3 0.032(2) 0.022(2) 0.024(2) 0.0017(17) 0.0028(16) 0.0034(19)
C4 0.029(2) 0.029(3) 0.037(3) -0.003(2) 0.0042(19) -0.002(2)
C5 0.039(3) 0.032(3) 0.034(3) -0.004(2) -0.010(2) 0.004(2)
C6 0.047(3) 0.031(3) 0.022(2) -0.0053(19) 0.0005(19) 0.004(2)
C7 0.038(2) 0.026(2) 0.021(2) 0.0009(17) 0.0027(17) 0.004(2)
C8 0.045(3) 0.031(3) 0.021(2) 0.0018(18) 0.0074(18) 0.006(2)
C9 0.037(2) 0.029(3) 0.029(2) 0.0069(19) 0.0097(18) 0.003(2)
C10 0.032(2) 0.024(2) 0.027(2) 0.0039(18) 0.0048(17) 0.0042(19)
C11 0.029(2) 0.029(3) 0.036(2) 0.005(2) 0.0042(18) 0.005(2)
C12 0.037(2) 0.028(3) 0.033(2) -0.001(2) -0.0035(19) -0.006(2)
C13 0.037(2) 0.028(3) 0.026(2) -0.0002(19) 0.0001(18) -0.001(2)
C14 0.034(2) 0.025(2) 0.0206(19) 0.0012(17) 0.0022(16) 0.0033(19)
C15 0.033(2) 0.022(2) 0.024(2) 0.0052(17) 0.0029(17) 0.0051(19)
C16 0.030(2) 0.019(2) 0.0208(19) 0.0007(16) 0.0014(16) 0.0043(18)
C17 0.028(2) 0.022(2) 0.027(2) 0.0041(17) 0.0059(17) -0.0046(18)
C18 0.040(2) 0.027(2) 0.021(2) 0.0017(17) 0.0071(17) -0.006(2)
C19 0.039(2) 0.024(2) 0.028(2) 0.0036(18) 0.0104(18) -0.005(2)
C20 0.046(3) 0.030(3) 0.038(3) -0.001(2) 0.020(2) -0.001(2)
C21 0.047(3) 0.029(3) 0.066(4) -0.004(3) 0.030(3) -0.002(2)
C22 0.032(3) 0.024(3) 0.081(4) 0.008(3) 0.022(3) 0.001(2)
C23 0.032(2) 0.025(3) 0.045(3) 0.010(2) 0.003(2) -0.004(2)
C24 0.036(3) 0.038(3) 0.058(4) 0.013(3) -0.007(2) -0.009(2)
C25 0.048(3) 0.038(3) 0.037(3) 0.011(2) -0.011(2) -0.009(3)
C26 0.042(3) 0.028(3) 0.028(2) 0.0046(19) 0.0014(19) -0.010(2)
C27 0.067(4) 0.042(3) 0.020(2) -0.005(2) 0.006(2) -0.020(3)
C28 0.056(3) 0.040(3) 0.035(3) -0.009(2) 0.021(2) -0.011(3)
C29 0.034(2) 0.032(3) 0.036(3) -0.003(2) 0.015(2) -0.003(2)
C30 0.033(2) 0.025(2) 0.030(2) 0.0030(19) 0.0077(18) -0.004(2)
C31 0.031(2) 0.026(2) 0.021(2) 0.0022(17) 0.0051(16) -0.0028(19)
C32 0.027(2) 0.022(2) 0.033(2) 0.0047(18) 0.0073(17) -0.0021(18)
N1 0.041(2) 0.034(2) 0.0236(19) -0.0007(17) 0.0061(16) 0.0056(19)
N2 0.038(2) 0.034(2) 0.029(2) 0.0015(18) 0.0074(16) 0.0020(19)
N3 0.032(2) 0.035(2) 0.033(2) 0.0058(18) 0.0023(16) -0.0014(19)
N4 0.049(2) 0.037(2) 0.0233(19) 0.0011(17) 0.0031(17) -0.011(2)
S1 0.0428(7) 0.0447(8) 0.0285(6) -0.0012(5) 0.0135(5) 0.0002(6)
S2 0.0441(7) 0.0436(8) 0.0323(7) 0.0071(6) -0.0060(5) -0.0080(6)

loop_
_atom_type_symbol
_atom_type_description
_atom_type_scat_dispersion_real
_atom_type_scat_dispersion_imag
_atom_type_scat_source
C C 0.0033 0.0016 'International Tables Vol C Tables 4.2.6.8 and 6.1.1.4'
H H 0 0 'International Tables Vol C Tables 4.2.6.8 and 6.1.1.4'
N N 0.0061 0.0033 'International Tables Vol C Tables 4.2.6.8 and 6.1.1.4'
S S 0.1246 0.1234 'International Tables Vol C Tables 4.2.6.8 and 6.1.1.4'

loop_
_geom_angle_atom_site_label_1
_geom_angle_atom_site_label_2
_geom_angle_atom_site_label_3
_geom_angle
N1 C1 C2 113.4(4)
N1 C1 C14 125.7(4)
C2 C1 C14 120.9(4)
N2 C2 C1 113.6(4)
N2 C2 C3 125.3(4)
C1 C2 C3 121.1(4)
C4 C3 C16 120.1(4)
C4 C3 C2 122.7(4)
C16 C3 C2 117.3(4)
C3 C4 C5 120.9(4)
C3 C4 H4 119.6
C5 C4 H4 119.6
C6 C5 C4 119.7(5)
C6 C5 H5 120.2
C4 C5 H5 120.2
C5 C6 C7 121.7(4)
C5 C6 H6 119.1
C7 C6 H6 119.1
C6 C7 C16 118.8(4)
C6 C7 C8 122.2(4)
C16 C7 C8 119.0(4)
C9 C8 C7 121.6(4)
C9 C8 H8 119.2
C7 C8 H8 119.2
C8 C9 C10 121.2(4)
C8 C9 H9 119.4
C10 C9 H9 119.4
C11 C10 C15 119.6(4)
C11 C10 C9 121.5(4)
C15 C10 C9 118.8(4)
C12 C11 C10 120.5(4)
C12 C11 H11 119.8
C10 C11 H11 119.8
C13 C12 C11 121.0(4)
C13 C12 H12 119.5
C11 C12 H12 119.5
C12 C13 C14 120.0(4)
C12 C13 H13 120
C14 C13 H13 120
C13 C14 C15 120.5(4)
C13 C14 C1 122.2(4)
C15 C14 C1 117.3(4)
C10 C15 C14 118.5(4)
C10 C15 C16 119.7(4)
C14 C15 C16 121.7(4)
C7 C16 C3 118.8(4)
C7 C16 C15 119.6(4)
C3 C16 C15 121.7(4)
N3 C17 C18 113.8(4)
N3 C17 C30 124.6(4)
C18 C17 C30 121.6(4)
N4 C18 C17 113.6(4)
N4 C18 C19 125.2(4)
C17 C18 C19 121.2(4)
C20 C19 C32 119.9(5)
C20 C19 C18 123.0(5)
C32 C19 C18 117.1(4)
C21 C20 C19 121.1(5)
C21 C20 H20 119.5
C19 C20 H20 119.5
C20 C21 C22 119.1(5)
C20 C21 H21 120.4
C22 C21 H21 120.4
C21 C22 C23 122.1(5)
C21 C22 H22 119
C23 C22 H22 119
C22 C23 C32 118.6(5)
C22 C23 C24 122.3(5)
C32 C23 C24 119.1(5)
C25 C24 C23 121.5(5)
C25 C24 H24 119.2
C23 C24 H24 119.2
C24 C25 C26 121.4(5)
C24 C25 H25 119.3
C26 C25 H25 119.3
C27 C26 C25 122.6(5)
C27 C26 C31 118.3(5)
C25 C26 C31 119.0(5)
C28 C27 C26 121.8(5)
C28 C27 H27 119.1
C26 C27 H27 119.1
C27 C28 C29 120.7(5)
C27 C28 H28 119.7
C29 C28 H28 119.7
C28 C29 C30 120.0(5)
C28 C29 H29 120
C30 C29 H29 120
C29 C30 C31 120.2(4)
C29 C30 C17 122.7(4)
C31 C30 C17 117.1(4)
C30 C31 C26 119.0(4)
C30 C31 C32 121.4(4)
C26 C31 C32 119.6(4)
C23 C32 C19 119.1(4)
C23 C32 C31 119.3(4)
C19 C32 C31 121.5(4)
C1 N1 S1 106.3(3)
C2 N2 S1 106.1(3)
C17 N3 S2 106.1(3)
C18 N4 S2 106.2(3)
N1 S1 N2 100.6(2)
N4 S2 N3 100.2(2)

loop_
_geom_bond_atom_site_label_1
_geom_bond_atom_site_label_2
_geom_bond_distance
C1 N1 1.339(5)
C1 C2 1.442(7)
C1 C14 1.457(6)
C2 N2 1.336(6)
C2 C3 1.455(6)
C3 C4 1.382(7)
C3 C16 1.425(6)
C4 C5 1.397(7)
C4 H4 0.93
C5 C6 1.370(7)
C5 H5 0.93
C6 C7 1.407(7)
C6 H6 0.93
C7 C16 1.419(6)
C7 C8 1.433(7)
C8 C9 1.342(7)
C8 H8 0.93
C9 C10 1.448(6)
C9 H9 0.93
C10 C11 1.401(7)
C10 C15 1.412(6)
C11 C12 1.384(7)
C11 H11 0.93
C12 C13 1.380(7)
C12 H12 0.93
C13 C14 1.390(7)
C13 H13 0.93
C14 C15 1.425(6)
C15 C16 1.443(6)
C17 N3 1.335(6)
C17 C18 1.423(6)
C17 C30 1.451(6)
C18 N4 1.338(6)
C18 C19 1.448(7)
C19 C20 1.392(7)
C19 C32 1.419(7)
C20 C21 1.378(8)
C20 H20 0.93
C21 C22 1.389(9)
C21 H21 0.93
C22 C23 1.397(8)
C22 H22 0.93
C23 C32 1.414(7)
C23 C24 1.439(8)
C24 C25 1.358(9)
C24 H24 0.93
C25 C26 1.425(8)
C25 H25 0.93
C26 C27 1.409(7)
C26 C31 1.428(6)
C27 C28 1.357(9)
C27 H27 0.93
C28 C29 1.388(7)
C28 H28 0.93
C29 C30 1.398(6)
C29 H29 0.93
C30 C31 1.411(7)
C31 C32 1.455(6)
N1 S1 1.627(4)
N2 S1 1.632(4)
N3 S2 1.630(4)
N4 S2 1.626(5)

loop_
_geom_torsion_atom_site_label_1
_geom_torsion_atom_site_label_2
_geom_torsion_atom_site_label_3
_geom_torsion_atom_site_label_4
_geom_torsion
N1 C1 C2 N2 0.4(6)
C14 C1 C2 N2 -180.0(4)
N1 C1 C2 C3 -179.8(4)
C14 C1 C2 C3 -0.2(7)
N2 C2 C3 C4 0.2(8)
C1 C2 C3 C4 -179.5(5)
N2 C2 C3 C16 179.0(4)
C1 C2 C3 C16 -0.8(7)
C16 C3 C4 C5 -0.2(7)
C2 C3 C4 C5 178.5(5)
C3 C4 C5 C6 1.7(8)
C4 C5 C6 C7 -1.7(8)
C5 C6 C7 C16 0.2(7)
C5 C6 C7 C8 -179.2(5)
C6 C7 C8 C9 179.3(5)
C16 C7 C8 C9 -0.1(7)
C7 C8 C9 C10 0.5(8)
C8 C9 C10 C11 179.6(5)
C8 C9 C10 C15 -0.1(7)
C15 C10 C11 C12 0.7(7)
C9 C10 C11 C12 -179.0(5)
C10 C11 C12 C13 -0.8(8)
C11 C12 C13 C14 -0.1(8)
C12 C13 C14 C15 1.2(7)
C12 C13 C14 C1 -179.4(5)
N1 C1 C14 C13 0.7(8)
C2 C1 C14 C13 -178.8(4)
N1 C1 C14 C15 -179.9(4)
C2 C1 C14 C15 0.6(7)
C11 C10 C15 C14 0.3(7)
C9 C10 C15 C14 -179.9(4)
C11 C10 C15 C16 179.6(4)
C9 C10 C15 C16 -0.7(7)
C13 C14 C15 C10 -1.3(7)
C1 C14 C15 C10 179.3(4)
C13 C14 C15 C16 179.4(4)
C1 C14 C15 C16 0.0(7)
C6 C7 C16 C3 1.2(7)
C8 C7 C16 C3 -179.3(4)
C6 C7 C16 C15 179.8(4)
C8 C7 C16 C15 -0.7(7)
C4 C3 C16 C7 -1.2(7)
C2 C3 C16 C7 -180.0(4)
C4 C3 C16 C15 -179.8(4)
C2 C3 C16 C15 1.4(7)
C10 C15 C16 C7 1.1(7)
C14 C15 C16 C7 -179.7(4)
C10 C15 C16 C3 179.7(4)
C14 C15 C16 C3 -1.1(7)
N3 C17 C18 N4 -0.8(6)
C30 C17 C18 N4 179.7(4)
N3 C17 C18 C19 178.0(4)
C30 C17 C18 C19 -1.5(7)
N4 C18 C19 C20 -1.8(8)
C17 C18 C19 C20 179.4(5)
N4 C18 C19 C32 179.2(4)
C17 C18 C19 C32 0.5(7)
C32 C19 C20 C21 -1.9(8)
C18 C19 C20 C21 179.1(5)
C19 C20 C21 C22 1.9(8)
C20 C21 C22 C23 -1.2(8)
C21 C22 C23 C32 0.4(8)
C21 C22 C23 C24 -179.1(5)
C22 C23 C24 C25 -179.5(5)
C32 C23 C24 C25 0.9(8)
C23 C24 C25 C26 0.0(9)
C24 C25 C26 C27 178.6(5)
C24 C25 C26 C31 -1.0(8)
C25 C26 C27 C28 179.9(5)
C31 C26 C27 C28 -0.4(8)
C26 C27 C28 C29 -1.1(9)
C27 C28 C29 C30 2.1(8)
C28 C29 C30 C31 -1.5(8)
C28 C29 C30 C17 179.2(5)
N3 C17 C30 C29 1.7(8)
C18 C17 C30 C29 -178.9(5)
N3 C17 C30 C31 -177.6(4)
C18 C17 C30 C31 1.8(7)
C29 C30 C31 C26 0.0(7)
C17 C30 C31 C26 179.3(4)
C29 C30 C31 C32 179.4(4)
C17 C30 C31 C32 -1.3(7)
C27 C26 C31 C30 1.0(7)
C25 C26 C31 C30 -179.4(5)
C27 C26 C31 C32 -178.5(4)
C25 C26 C31 C32 1.2(7)
C22 C23 C32 C19 -0.4(7)
C24 C23 C32 C19 179.2(5)
C22 C23 C32 C31 179.7(4)
C24 C23 C32 C31 -0.8(7)
C20 C19 C32 C23 1.1(7)
C18 C19 C32 C23 -179.9(4)
C20 C19 C32 C31 -178.9(4)
C18 C19 C32 C31 0.1(7)
C30 C31 C32 C23 -179.7(4)
C26 C31 C32 C23 -0.3(7)
C30 C31 C32 C19 0.4(7)
C26 C31 C32 C19 179.8(4)
C2 C1 N1 S1 -0.3(5)
C14 C1 N1 S1 -179.9(4)
C1 C2 N2 S1 -0.3(5)
C3 C2 N2 S1 179.9(4)
C18 C17 N3 S2 0.9(5)
C30 C17 N3 S2 -179.7(4)
C17 C18 N4 S2 0.3(5)
C19 C18 N4 S2 -178.5(4)
C1 N1 S1 N2 0.1(4)
C2 N2 S1 N1 0.1(4)
C18 N4 S2 N3 0.2(4)
C17 N3 S2 N4 -0.6(4)

loop_
_cod_related_entry_id
_cod_related_entry_code
_cod_related_entry_database
1 10490544 ChemSpider
